data_7056803
loop_
_publ_author_name
'Singh, Navjot'
'Srivastav, Neha'
'Singh, Raghubir'
'Kaur, Varinder'
'Brendler, Erica'
'Wagler, J\"org'
'Kroke, Edwin'

_publ_section_title
;
 Fluorescent biogenic Schiff base compounds of dimethyltin
;
_journal_issue 3
_journal_name_full 'New Journal of Chemistry'
_journal_page_first 1655
_journal_paper_doi 10.1039/C7NJ03731G
_journal_volume 42
_journal_year 2018
_chemical_compound_source None
_chemical_formula_moiety 'C19 H23 N O5 Sn'
_chemical_formula_sum 'C19 H23 N O5 Sn'
_chemical_formula_weight 464.07
_space_group_crystal_system triclinic
_space_group_IT_number 2
_space_group_name_Hall '-P 1'
_space_group_name_H-M_alt 'P -1'
_symmetry_space_group_name_Hall '-P 1'
_symmetry_space_group_name_H-M 'P -1'
_atom_sites_solution_hydrogens mixed
_audit_creation_method SHELXL-2014/7
_audit_update_record
;
2017-11-29 deposited with the CCDC.
2017-12-13 downloaded from the CCDC.
;
_cell_angle_alpha 79.173(7)
_cell_angle_beta 65.013(7)
_cell_angle_gamma 68.424(7)
_cell_formula_units_Z 2
_cell_length_a 9.5407(9)
_cell_length_b 10.9474(9)
_cell_length_c 11.1232(11)
_cell_measurement_reflns_used 32792
_cell_measurement_temperature 200(2)
_cell_measurement_theta_max 30.23
_cell_measurement_theta_min 2.49
_cell_volume 978.52(17)
_computing_cell_refinement 'STOE X-AREA'
_computing_data_collection 'STOE X-AREA'
_computing_data_reduction 'STOE X-RED'
_computing_molecular_graphics ORTEP32(Farrugia)
_computing_publication_material CIFTAB
_computing_structure_refinement 'SHELXL-2014/7 (Sheldrick, 2014)'
_computing_structure_solution 'SHELXS97 (Sheldrick, 1997)'
_diffrn_ambient_temperature 200(2)
_diffrn_measured_fraction_theta_full 0.999
_diffrn_measured_fraction_theta_max 0.999
_diffrn_measurement_device_type 'Stoe IPDS-2T'
_diffrn_measurement_method 'omega scans'
_diffrn_radiation_type MoK\a
_diffrn_radiation_wavelength 0.71073
_diffrn_reflns_av_R_equivalents 0.0332
_diffrn_reflns_av_unetI/netI 0.0213
_diffrn_reflns_Laue_measured_fraction_full 0.999
_diffrn_reflns_Laue_measured_fraction_max 0.999
_diffrn_reflns_limit_h_max 12
_diffrn_reflns_limit_h_min -11
_diffrn_reflns_limit_k_max 14
_diffrn_reflns_limit_k_min -14
_diffrn_reflns_limit_l_max 14
_diffrn_reflns_limit_l_min -14
_diffrn_reflns_number 16464
_diffrn_reflns_point_group_measured_fraction_full 0.999
_diffrn_reflns_point_group_measured_fraction_max 0.999
_diffrn_reflns_theta_full 25.242
_diffrn_reflns_theta_max 27.998
_diffrn_reflns_theta_min 2.528
_exptl_absorpt_coefficient_mu 1.334
_exptl_absorpt_correction_T_max 0.7889
_exptl_absorpt_correction_T_min 0.7084
_exptl_absorpt_correction_type integration
_exptl_absorpt_process_details XShape
_exptl_crystal_colour colorless
_exptl_crystal_density_diffrn 1.575
_exptl_crystal_description polyhedron
_exptl_crystal_F_000 468
_exptl_crystal_preparation Fluorescent
_exptl_crystal_recrystallization_method 'Re-crystallisation from solvent: Methanol'
_exptl_crystal_size_max 0.420
_exptl_crystal_size_mid 0.350
_exptl_crystal_size_min 0.320
_refine_diff_density_max 0.662
_refine_diff_density_min -0.626
_refine_diff_density_rms 0.072
_refine_ls_extinction_method none
_refine_ls_goodness_of_fit_ref 1.118
_refine_ls_hydrogen_treatment mixed
_refine_ls_matrix_type full
_refine_ls_number_parameters 243
_refine_ls_number_reflns 4732
_refine_ls_number_restraints 0
_refine_ls_restrained_S_all 1.118
_refine_ls_R_factor_all 0.0220
_refine_ls_R_factor_gt 0.0204
_refine_ls_shift/su_max 0.002
_refine_ls_shift/su_mean 0.000
_refine_ls_structure_factor_coef Fsqd
_refine_ls_weighting_details 'w=1/[\s^2^(Fo^2^)+(0.0238P)^2^+0.4443P] where P=(Fo^2^+2Fc^2^)/3'
_refine_ls_weighting_scheme calc
_refine_ls_wR_factor_gt 0.0514
_refine_ls_wR_factor_ref 0.0523
_reflns_Friedel_coverage 0.000
_reflns_number_gt 4518
_reflns_number_total 4732
_reflns_threshold_expression 'I > 2\s(I)'
_cod_data_source_file c7nj03731g2.cif
_cod_data_source_block varka_navmea6_01
_cod_depositor_comments 'Adding full bibliography for 7056801--7056803.cif.'
_cod_database_code 7056803
_shelx_shelxl_version_number 2014/7
_shelx_space_group_comment
;
The symmetry employed for this shelxl refinement is uniquely defined
by the following loop, which should always be used as a source of
symmetry information in preference to the above space-group names.
They are only intended as comments.
;
_shelx_estimated_absorpt_t_min 0.604
_shelx_estimated_absorpt_t_max 0.675

loop_
_space_group_symop_operation_xyz
'x, y, z'
'-x, -y, -z'

loop_
_atom_site_label
_atom_site_type_symbol
_atom_site_fract_x
_atom_site_fract_y
_atom_site_fract_z
_atom_site_U_iso_or_equiv
_atom_site_adp_type
_atom_site_occupancy
_atom_site_site_symmetry_order
_atom_site_calc_flag
_atom_site_refinement_flags_posn
_atom_site_refinement_flags_adp
Sn1 Sn 0.15820(2) 1.05802(2) 0.29318(2) 0.02348(4) Uani 1 1 d . .
O1 O 0.29542(16) 1.12971(12) 0.10946(12) 0.0284(2) Uani 1 1 d . .
O2 O 0.2846(2) 1.34432(13) -0.29395(13) 0.0397(3) Uani 1 1 d . .
O3 O 0.06203(16) 0.88451(11) 0.42127(12) 0.0288(2) Uani 1 1 d . .
O4 O 0.1154(2) 0.66686(13) 0.43147(14) 0.0464(4) Uani 1 1 d . .
O5 O 0.13335(18) 1.28790(13) 0.33531(14) 0.0343(3) Uani 1 1 d . .
H5O H 0.064(3) 1.305(2) 0.407(3) 0.038(6) Uiso 1 1 d . .
N1 N 0.25555(18) 0.88578(13) 0.16643(14) 0.0270(3) Uani 1 1 d . .
C1 C 0.2783(2) 1.12585(15) -0.00149(15) 0.0238(3) Uani 1 1 d . .
C2 C 0.2864(2) 1.23333(16) -0.09340(16) 0.0271(3) Uani 1 1 d . .
H2 H 0.3041 1.3059 -0.0738 0.032 Uiso 1 1 calc R U
C3 C 0.2692(2) 1.23617(16) -0.21187(17) 0.0272(3) Uani 1 1 d . .
C4 C 0.2387(2) 1.13231(17) -0.24227(17) 0.0284(3) Uani 1 1 d . .
H4 H 0.2206 1.1357 -0.3207 0.034 Uiso 1 1 calc R U
C5 C 0.2359(2) 1.02492(16) -0.15460(17) 0.0278(3) Uani 1 1 d . .
H5 H 0.2190 0.9529 -0.1762 0.033 Uiso 1 1 calc R U
C6 C 0.2567(2) 1.01613(15) -0.03540(16) 0.0246(3) Uani 1 1 d . .
C7 C 0.2707(2) 0.89229(15) 0.04351(16) 0.0251(3) Uani 1 1 d . .
C8 C 0.3075(2) 0.77268(15) -0.02596(16) 0.0255(3) Uani 1 1 d . .
C9 C 0.1878(2) 0.71401(17) 0.00683(19) 0.0322(4) Uani 1 1 d . .
H9 H 0.0846 0.7463 0.0771 0.039 Uiso 1 1 calc R U
C10 C 0.2207(3) 0.60806(17) -0.0640(2) 0.0370(4) Uani 1 1 d . .
H10 H 0.1394 0.5681 -0.0422 0.044 Uiso 1 1 calc R U
C11 C 0.3710(3) 0.56018(18) -0.1661(2) 0.0379(4) Uani 1 1 d . .
H11 H 0.3918 0.4887 -0.2151 0.045 Uiso 1 1 calc R U
C12 C 0.4912(3) 0.61656(18) -0.19690(19) 0.0377(4) Uani 1 1 d . .
H12 H 0.5954 0.5821 -0.2654 0.045 Uiso 1 1 calc R U
C13 C 0.4596(2) 0.72331(17) -0.12777(18) 0.0312(4) Uani 1 1 d . .
H13 H 0.5415 0.7626 -0.1498 0.037 Uiso 1 1 calc R U
C14 C 0.2812(4) 1.3476(2) -0.4221(2) 0.0482(6) Uani 1 1 d . .
H14A H 0.3723 1.2745 -0.4732 0.072 Uiso 1 1 calc R U
H14B H 0.2913 1.4310 -0.4692 0.072 Uiso 1 1 calc R U
H14C H 0.1776 1.3395 -0.4116 0.072 Uiso 1 1 calc R U
C15 C 0.2834(2) 0.75949(16) 0.24078(17) 0.0306(4) Uani 1 1 d . .
H15A H 0.3870 0.7359 0.2534 0.037 Uiso 1 1 calc R U
H15B H 0.2922 0.6896 0.1903 0.037 Uiso 1 1 calc R U
C16 C 0.1414(2) 0.76999(16) 0.37546(17) 0.0286(3) Uani 1 1 d . .
C17 C 0.3284(2) 1.00799(19) 0.38185(19) 0.0326(4) Uani 1 1 d . .
H17A H 0.4205 1.0389 0.3240 0.049 Uiso 1 1 calc R U
H17B H 0.3683 0.9123 0.3952 0.049 Uiso 1 1 calc R U
H17C H 0.2760 1.0494 0.4677 0.049 Uiso 1 1 calc R U
C18 C -0.0778(2) 1.15076(18) 0.29269(19) 0.0319(4) Uani 1 1 d . .
H18A H -0.1411 1.0900 0.3309 0.048 Uiso 1 1 calc R U
H18B H -0.0698 1.1761 0.2013 0.048 Uiso 1 1 calc R U
H18C H -0.1323 1.2294 0.3456 0.048 Uiso 1 1 calc R U
C19 C 0.0962(3) 1.3999(2) 0.2502(2) 0.0445(5) Uani 1 1 d . .
H19A H -0.0101 1.4137 0.2479 0.067 Uiso 1 1 calc R U
H19B H 0.1809 1.3848 0.1604 0.067 Uiso 1 1 calc R U
H19C H 0.0925 1.4779 0.2842 0.067 Uiso 1 1 calc R U

loop_
_atom_site_aniso_label
_atom_site_aniso_U_11
_atom_site_aniso_U_22
_atom_site_aniso_U_33
_atom_site_aniso_U_23
_atom_site_aniso_U_13
_atom_site_aniso_U_12
Sn1 0.02729(7) 0.02240(6) 0.02130(6) -0.00077(4) -0.00868(4) -0.00952(4)
O1 0.0396(7) 0.0296(6) 0.0210(5) -0.0007(4) -0.0094(5) -0.0196(5)
O2 0.0654(10) 0.0315(7) 0.0281(6) 0.0075(5) -0.0196(6) -0.0246(6)
O3 0.0335(6) 0.0218(5) 0.0262(6) -0.0027(4) -0.0058(5) -0.0095(5)
O4 0.0650(10) 0.0244(6) 0.0326(7) -0.0011(5) 0.0002(7) -0.0184(6)
O5 0.0398(7) 0.0313(6) 0.0269(6) -0.0041(5) -0.0072(6) -0.0116(5)
N1 0.0331(7) 0.0201(6) 0.0237(6) -0.0020(5) -0.0066(6) -0.0089(5)
C1 0.0262(7) 0.0236(7) 0.0204(7) -0.0038(5) -0.0040(6) -0.0112(6)
C2 0.0343(8) 0.0237(7) 0.0238(7) -0.0022(6) -0.0067(6) -0.0147(6)
C3 0.0298(8) 0.0236(7) 0.0248(7) 0.0013(6) -0.0073(6) -0.0100(6)
C4 0.0327(8) 0.0295(8) 0.0254(8) -0.0017(6) -0.0127(7) -0.0105(7)
C5 0.0328(9) 0.0246(7) 0.0297(8) -0.0039(6) -0.0117(7) -0.0123(6)
C6 0.0287(8) 0.0212(7) 0.0242(7) -0.0022(6) -0.0078(6) -0.0107(6)
C7 0.0265(8) 0.0210(7) 0.0257(7) -0.0031(6) -0.0054(6) -0.0098(6)
C8 0.0321(8) 0.0204(7) 0.0250(7) -0.0008(6) -0.0092(6) -0.0119(6)
C9 0.0307(9) 0.0246(8) 0.0400(10) 0.0001(7) -0.0104(7) -0.0119(7)
C10 0.0440(10) 0.0237(8) 0.0551(12) 0.0040(8) -0.0265(9) -0.0177(7)
C11 0.0579(12) 0.0208(8) 0.0442(10) -0.0033(7) -0.0268(10) -0.0135(8)
C12 0.0462(11) 0.0298(9) 0.0319(9) -0.0082(7) -0.0074(8) -0.0123(8)
C13 0.0347(9) 0.0283(8) 0.0294(8) -0.0054(6) -0.0052(7) -0.0156(7)
C14 0.0771(16) 0.0385(10) 0.0291(9) 0.0070(8) -0.0230(10) -0.0197(11)
C15 0.0363(9) 0.0207(7) 0.0256(8) 0.0006(6) -0.0061(7) -0.0066(6)
C16 0.0358(9) 0.0236(7) 0.0243(8) -0.0015(6) -0.0091(7) -0.0098(6)
C17 0.0294(8) 0.0399(9) 0.0321(9) 0.0003(7) -0.0153(7) -0.0118(7)
C18 0.0326(9) 0.0312(8) 0.0367(9) 0.0007(7) -0.0191(7) -0.0100(7)
C19 0.0535(13) 0.0302(9) 0.0402(11) 0.0001(8) -0.0126(9) -0.0102(9)

loop_
_atom_type_symbol
_atom_type_description
_atom_type_scat_dispersion_real
_atom_type_scat_dispersion_imag
_atom_type_scat_source
C C 0.0033 0.0016 'International Tables Vol C Tables 4.2.6.8 and 6.1.1.4'
H H 0.0000 0.0000 'International Tables Vol C Tables 4.2.6.8 and 6.1.1.4'
N N 0.0061 0.0033 'International Tables Vol C Tables 4.2.6.8 and 6.1.1.4'
O O 0.0106 0.0060 'International Tables Vol C Tables 4.2.6.8 and 6.1.1.4'
Sn Sn -0.6537 1.4246 'International Tables Vol C Tables 4.2.6.8 and 6.1.1.4'

loop_
_geom_angle_atom_site_label_1
_geom_angle_atom_site_label_2
_geom_angle_atom_site_label_3
_geom_angle
O1 Sn1 C17 98.03(6)
O1 Sn1 C18 99.79(6)
C17 Sn1 C18 152.32(8)
O1 Sn1 N1 78.80(5)
C17 Sn1 N1 101.63(7)
C18 Sn1 N1 102.49(7)
O1 Sn1 O3 148.86(4)
C17 Sn1 O3 88.83(6)
C18 Sn1 O3 86.78(6)
N1 Sn1 O3 70.07(5)
O1 Sn1 O5 74.66(5)
C17 Sn1 O5 80.44(6)
C18 Sn1 O5 84.06(6)
N1 Sn1 O5 153.39(5)
O3 Sn1 O5 136.47(4)
C1 O1 Sn1 122.76(10)
C3 O2 C14 118.27(15)
C16 O3 Sn1 116.60(11)
C19 O5 Sn1 122.72(13)
C19 O5 H5O 105.9(18)
Sn1 O5 H5O 106.3(18)
C7 N1 C15 121.32(14)
C7 N1 Sn1 125.50(11)
C15 N1 Sn1 112.78(11)
O1 C1 C2 118.67(14)
O1 C1 C6 123.39(14)
C2 C1 C6 117.91(15)
C3 C2 C1 121.84(15)
C3 C2 H2 119.1
C1 C2 H2 119.1
O2 C3 C2 115.91(15)
O2 C3 C4 123.56(16)
C2 C3 C4 120.53(15)
C5 C4 C3 117.82(16)
C5 C4 H4 121.1
C3 C4 H4 121.1
C4 C5 C6 123.64(16)
C4 C5 H5 118.2
C6 C5 H5 118.2
C5 C6 C1 118.11(14)
C5 C6 C7 119.52(15)
C1 C6 C7 122.12(15)
N1 C7 C6 121.93(15)
N1 C7 C8 121.79(14)
C6 C7 C8 116.27(14)
C13 C8 C9 119.84(16)
C13 C8 C7 119.81(15)
C9 C8 C7 120.29(15)
C10 C9 C8 119.51(17)
C10 C9 H9 120.2
C8 C9 H9 120.2
C11 C10 C9 120.58(17)
C11 C10 H10 119.7
C9 C10 H10 119.7
C10 C11 C12 119.95(17)
C10 C11 H11 120.0
C12 C11 H11 120.0
C11 C12 C13 120.11(18)
C11 C12 H12 119.9
C13 C12 H12 119.9
C12 C13 C8 119.98(17)
C12 C13 H13 120.0
C8 C13 H13 120.0
O2 C14 H14A 109.5
O2 C14 H14B 109.5
H14A C14 H14B 109.5
O2 C14 H14C 109.5
H14A C14 H14C 109.5
H14B C14 H14C 109.5
N1 C15 C16 109.42(14)
N1 C15 H15A 109.8
C16 C15 H15A 109.8
N1 C15 H15B 109.8
C16 C15 H15B 109.8
H15A C15 H15B 108.2
O4 C16 O3 125.85(16)
O4 C16 C15 117.52(15)
O3 C16 C15 116.61(14)
Sn1 C17 H17A 109.5
Sn1 C17 H17B 109.5
H17A C17 H17B 109.5
Sn1 C17 H17C 109.5
H17A C17 H17C 109.5
H17B C17 H17C 109.5
Sn1 C18 H18A 109.5
Sn1 C18 H18B 109.5
H18A C18 H18B 109.5
Sn1 C18 H18C 109.5
H18A C18 H18C 109.5
H18B C18 H18C 109.5
O5 C19 H19A 109.5
O5 C19 H19B 109.5
H19A C19 H19B 109.5
O5 C19 H19C 109.5
H19A C19 H19C 109.5
H19B C19 H19C 109.5

loop_
_geom_bond_atom_site_label_1
_geom_bond_atom_site_label_2
_geom_bond_distance
Sn1 O1 2.0974(12)
Sn1 C17 2.0992(18)
Sn1 C18 2.1039(18)
Sn1 N1 2.2383(14)
Sn1 O3 2.3750(12)
Sn1 O5 2.5533(13)
O1 C1 1.322(2)
O2 C3 1.3659(19)
O2 C14 1.433(2)
O3 C16 1.273(2)
O4 C16 1.239(2)
O5 C19 1.433(2)
O5 H5O 0.79(3)
N1 C7 1.303(2)
N1 C15 1.467(2)
C1 C2 1.409(2)
C1 C6 1.430(2)
C2 C3 1.388(2)
C2 H2 0.9500
C3 C4 1.401(2)
C4 C5 1.380(2)
C4 H4 0.9500
C5 C6 1.403(2)
C5 H5 0.9500
C6 C7 1.465(2)
C7 C8 1.499(2)
C8 C13 1.394(2)
C8 C9 1.396(2)
C9 C10 1.390(3)
C9 H9 0.9500
C10 C11 1.384(3)
C10 H10 0.9500
C11 C12 1.387(3)
C11 H11 0.9500
C12 C13 1.389(2)
C12 H12 0.9500
C13 H13 0.9500
C14 H14A 0.9800
C14 H14B 0.9800
C14 H14C 0.9800
C15 C16 1.526(2)
C15 H15A 0.9900
C15 H15B 0.9900
C17 H17A 0.9800
C17 H17B 0.9800
C17 H17C 0.9800
C18 H18A 0.9800
C18 H18B 0.9800
C18 H18C 0.9800
C19 H19A 0.9800
C19 H19B 0.9800
C19 H19C 0.9800

loop_
_geom_torsion_atom_site_label_1
_geom_torsion_atom_site_label_2
_geom_torsion_atom_site_label_3
_geom_torsion_atom_site_label_4
_geom_torsion
Sn1 O1 C1 C2 141.31(13)
Sn1 O1 C1 C6 -40.7(2)
O1 C1 C2 C3 -179.91(17)
C6 C1 C2 C3 2.0(3)
C14 O2 C3 C2 175.06(19)
C14 O2 C3 C4 -4.6(3)
C1 C2 C3 O2 -178.03(16)
C1 C2 C3 C4 1.7(3)
O2 C3 C4 C5 176.02(17)
C2 C3 C4 C5 -3.6(3)
C3 C4 C5 C6 2.1(3)
C4 C5 C6 C1 1.5(3)
C4 C5 C6 C7 -172.94(16)
O1 C1 C6 C5 178.51(16)
C2 C1 C6 C5 -3.4(2)
O1 C1 C6 C7 -7.2(3)
C2 C1 C6 C7 170.83(16)
C15 N1 C7 C6 -174.85(16)
Sn1 N1 C7 C6 13.0(2)
C15 N1 C7 C8 3.7(3)
Sn1 N1 C7 C8 -168.48(12)
C5 C6 C7 N1 -165.22(17)
C1 C6 C7 N1 20.6(3)
C5 C6 C7 C8 16.2(2)
C1 C6 C7 C8 -158.03(15)
N1 C7 C8 C13 -110.5(2)
C6 C7 C8 C13 68.1(2)
N1 C7 C8 C9 72.3(2)
C6 C7 C8 C9 -109.08(19)
C13 C8 C9 C10 -1.0(3)
C7 C8 C9 C10 176.13(17)
C8 C9 C10 C11 0.2(3)
C9 C10 C11 C12 1.1(3)
C10 C11 C12 C13 -1.7(3)
C11 C12 C13 C8 0.9(3)
C9 C8 C13 C12 0.5(3)
C7 C8 C13 C12 -176.73(17)
C7 N1 C15 C16 -131.32(17)
Sn1 N1 C15 C16 41.76(18)
Sn1 O3 C16 O4 175.77(17)
Sn1 O3 C16 C15 -2.9(2)
N1 C15 C16 O4 156.37(18)
N1 C15 C16 O3 -24.9(2)
